data_2205817
loop_
_publ_author_name
'Ar\?ic\?i, Cengiz'
'Y\"uzer, Devrim'
'Atakol, Orhan'
'Fuess, Hartmut'
'Svoboda, Ingrid'

_publ_section_title
;
 A linear homotrinuclear nickel(II) complex with a reduced ONNO-type
 Schiff base
;
_journal_issue 5
_journal_name_full 'Acta Crystallographica Section E'
_journal_page_first m919
_journal_page_last m921
_journal_paper_doi 10.1107/S1600536805011396
_journal_volume 61
_journal_year 2005
_chemical_formula_iupac '[Ni3 (CO2 H)2 (C3 H7 N O)2 (C19 H24 N2 O3)2], 2C3 H7 N O'
_chemical_formula_moiety 'C46 H64 N6 Ni3 O12, 2C3 H7 N O'
_chemical_formula_sum 'C52 H78 N8 Ni3 O14'
_chemical_formula_weight 1215.29
_space_group_IT_number 2
_symmetry_cell_setting triclinic
_symmetry_space_group_name_Hall '-P 1'
_symmetry_space_group_name_H-M 'P -1'
_atom_sites_solution_hydrogens geom
_atom_sites_solution_primary direct
_atom_sites_solution_secondary difmap
_atom_type_scat_source IntTabIV
_cell_angle_alpha 96.500(3)
_cell_angle_beta 107.030(2)
_cell_angle_gamma 101.690(4)
_cell_formula_units_Z 1
_cell_length_a 11.5860(12)
_cell_length_b 11.8200(11)
_cell_length_c 12.6520(13)
_cell_measurement_reflns_used 25
_cell_measurement_temperature 299(2)
_cell_measurement_theta_max 28.8
_cell_measurement_theta_min 2.9
_cell_volume 1594.5(3)
_computing_cell_refinement
;
CrysAlis RED (Oxford Diffraction, 2001)
;
_computing_data_collection
;
CrysAlis CCD (Oxford Diffraction, 2001)
;
_computing_data_reduction 'CrysAlis RED'
_computing_molecular_graphics 'PLATON (Spek, 2000)'
_computing_publication_material SHELXL97
_computing_structure_refinement 'SHELXL97 (Sheldrick, 1997)'
_computing_structure_solution 'SHELXS97 (Sheldrick, 1997)'
_diffrn_detector_area_resol_mean 'Sapphire CCD detector'
_diffrn_measured_fraction_theta_full 0.99
_diffrn_measured_fraction_theta_max 0.99
_diffrn_measurement_device_type 'Oxford Diffraction Xcalibur CCD'
_diffrn_measurement_method
;
\w scans
;
_diffrn_radiation_type MoK\a
_diffrn_radiation_wavelength 0.71073
_diffrn_reflns_av_R_equivalents 0.036
_diffrn_reflns_limit_h_max 5
_diffrn_reflns_limit_h_min -14
_diffrn_reflns_limit_k_max 14
_diffrn_reflns_limit_k_min -13
_diffrn_reflns_limit_l_max 16
_diffrn_reflns_limit_l_min -15
_diffrn_reflns_number 9225
_diffrn_reflns_theta_full 28.8
_diffrn_reflns_theta_max 28.8
_diffrn_standards_decay_% 0.7
_diffrn_standards_interval_time 120
_diffrn_standards_number 3
_exptl_absorpt_coefficient_mu 0.939
_exptl_absorpt_correction_type none
_exptl_crystal_colour blue
_exptl_crystal_density_diffrn 1.266
_exptl_crystal_density_meas ?
_exptl_crystal_description Needle
_exptl_crystal_F_000 642
_exptl_crystal_size_max 0.45
_exptl_crystal_size_mid 0.20
_exptl_crystal_size_min 0.16
_refine_diff_density_max 0.41
_refine_diff_density_min -0.60
_refine_ls_extinction_method none
_refine_ls_goodness_of_fit_ref 0.95
_refine_ls_hydrogen_treatment constr
_refine_ls_matrix_type full
_refine_ls_number_parameters 349
_refine_ls_number_reflns 6404
_refine_ls_number_restraints 0
_refine_ls_R_factor_gt 0.05
_refine_ls_shift/su_max <0.001
_refine_ls_structure_factor_coef Fsqd
_refine_ls_weighting_details 'calc w=1/[\s^2^(Fo^2^)+(0.0574P)^2^] where P=(Fo^2^+2Fc^2^)/3'
_refine_ls_weighting_scheme calc
_refine_ls_wR_factor_ref 0.129
_reflns_number_gt 2904
_reflns_number_total 8345
_reflns_threshold_expression I>2\s(I)
_cod_data_source_file tk6216.cif
_cod_data_source_block I
_cod_database_code 2205817
_cod_database_fobs_code 2205817

loop_
_symmetry_equiv_pos_as_xyz
'x, y, z'
'-x, -y, -z'

loop_
_atom_site_label
_atom_site_fract_x
_atom_site_fract_y
_atom_site_fract_z
_atom_site_U_iso_or_equiv
_atom_site_adp_type
_atom_site_calc_flag
_atom_site_refinement_flags
_atom_site_occupancy
_atom_site_type_symbol
Ni1 0.5000 0.5000 0.5000 0.0389(2) Uani d S 1 Ni
Ni2 0.73193(4) 0.70623(5) 0.63957(4) 0.04632(19) Uani d . 1 Ni
N1 0.8329(3) 0.8695(3) 0.6064(3) 0.0577(10) Uani d . 1 N
N2 0.8483(3) 0.7380(3) 0.8068(3) 0.0623(11) Uani d . 1 N
N3 0.9190(4) 0.4280(5) 0.5774(5) 0.0971(16) Uani d . 1 N
N4 0.4007(6) 0.8640(8) 1.0342(8) 0.153(3) Uani d . 1 N
O1 0.6251(2) 0.6487(2) 0.47653(19) 0.0446(7) Uani d . 1 O
O2 0.6364(2) 0.5338(2) 0.65326(19) 0.0414(7) Uani d . 1 O
O3 0.5666(2) 0.3577(3) 0.4259(2) 0.0520(8) Uani d . 1 O
O4 0.3937(3) 0.2026(3) 0.3229(2) 0.0599(8) Uani d . 1 O
O5 0.8768(2) 0.6200(3) 0.6126(2) 0.0617(9) Uani d . 1 O
O6 1.0591(3) 0.9073(4) 0.7761(3) 0.1068(14) Uani d . 1 O
O7 0.2493(4) 0.9619(5) 0.9748(4) 0.1404(19) Uani d . 1 O
H1 0.9034 0.8518 0.5991 0.069 Uiso calc R 1 H
H2A 0.9166 0.7152 0.7999 0.075 Uiso calc R 1 H
H6 1.1047 0.8930 0.8334 0.160 Uiso calc R 1 H
C1 0.6678(3) 0.6757(4) 0.3925(3) 0.0439(10) Uani d . 1 C
C2 0.6333(4) 0.5844(4) 0.2939(3) 0.0552(12) Uani d . 1 C
H2 0.5834 0.5104 0.2891 0.066 Uiso calc R 1 H
C3 0.6779(4) 0.6122(5) 0.2069(4) 0.0708(15) Uani d . 1 C
H3 0.6567 0.5561 0.1421 0.085 Uiso calc R 1 H
C4 0.7575(4) 0.7278(6) 0.2157(4) 0.0773(16) Uani d . 1 C
H4 0.7883 0.7428 0.1572 0.093 Uiso calc R 1 H
C5 0.7898(4) 0.8188(5) 0.3114(4) 0.0688(14) Uani d . 1 C
H5 0.8386 0.8928 0.3146 0.083 Uiso calc R 1 H
C6 0.7462(3) 0.7938(4) 0.3996(3) 0.0511(11) Uani d . 1 C
C7 0.7748(4) 0.9055(4) 0.4953(4) 0.0635(13) Uani d . 1 C
H7 0.8386 0.9671 0.4844 0.076 Uiso calc R 1 H
C8 0.6613(5) 0.9550(5) 0.4883(4) 0.0935(19) Uani d . 1 C
H8A 0.6842 1.0231 0.5462 0.140 Uiso calc R 1 H
H8B 0.5965 0.8964 0.4981 0.140 Uiso calc R 1 H
H8C 0.6319 0.9765 0.4160 0.140 Uiso calc R 1 H
C9 0.8820(4) 0.9797(4) 0.6961(4) 0.0795(16) Uani d . 1 C
H9A 0.9292 1.0420 0.6706 0.095 Uiso calc R 1 H
H9B 0.8130 1.0057 0.7107 0.095 Uiso calc R 1 H
C10 0.9639(4) 0.9533(5) 0.8017(4) 0.0718(16) Uani d . 1 C
H10 1.0047 1.0282 0.8541 0.086 Uiso calc R 1 H
C11 0.9034(5) 0.8668(5) 0.8660(4) 0.0861(18) Uani d . 1 C
H11A 0.9660 0.8686 0.9370 0.103 Uiso calc R 1 H
H11B 0.8376 0.8964 0.8833 0.103 Uiso calc R 1 H
C12 0.8009(4) 0.6513(5) 0.8764(4) 0.0707(15) Uani d . 1 C
H12 0.8672 0.6673 0.9491 0.085 Uiso calc R 1 H
C13 0.6880(5) 0.6782(5) 0.9019(4) 0.0929(18) Uani d . 1 C
H13A 0.7054 0.7606 0.9315 0.139 Uiso calc R 1 H
H13B 0.6695 0.6335 0.9563 0.139 Uiso calc R 1 H
H13C 0.6177 0.6576 0.8341 0.139 Uiso calc R 1 H
C14 0.7772(3) 0.5131(4) 0.8270(3) 0.0556(12) Uani d . 1 C
C15 0.8333(4) 0.4327(6) 0.8902(4) 0.0811(17) Uani d . 1 C
H15 0.8904 0.4650 0.9614 0.097 Uiso calc R 1 H
C16 0.8097(5) 0.3053(6) 0.8542(5) 0.0942(19) Uani d . 1 C
H16 0.8537 0.2614 0.8999 0.113 Uiso calc R 1 H
C17 0.7204(5) 0.2506(5) 0.7504(4) 0.0771(15) Uani d . 1 C
H17 0.6999 0.1697 0.7258 0.093 Uiso calc R 1 H
C18 0.6622(4) 0.3272(4) 0.6839(4) 0.0563(12) Uani d . 1 C
H18 0.6026 0.2929 0.6144 0.068 Uiso calc R 1 H
C19 0.6905(3) 0.4590(4) 0.7182(3) 0.0453(11) Uani d . 1 C
C20 0.8509(4) 0.5118(5) 0.5595(4) 0.0695(15) Uani d . 1 C
H20 0.7755 0.4874 0.5010 0.083 Uiso calc R 1 H
C21 1.0300(7) 0.4615(8) 0.6719(6) 0.184(4) Uani d . 1 C
H21A 1.0704 0.3981 0.6776 0.276 Uiso calc R 1 H
H21B 1.0095 0.4797 0.7390 0.276 Uiso calc R 1 H
H21C 1.0849 0.5295 0.6627 0.276 Uiso calc R 1 H
C22 0.8761(7) 0.2995(6) 0.5112(8) 0.179(4) Uani d . 1 C
H22A 0.9387 0.2584 0.5394 0.268 Uiso calc R 1 H
H22B 0.8636 0.3002 0.4328 0.268 Uiso calc R 1 H
H22C 0.7993 0.2607 0.5203 0.268 Uiso calc R 1 H
C23 0.5073(4) 0.2529(4) 0.3618(4) 0.0589(13) Uani d . 1 C
H23 0.5591 0.2095 0.3425 0.071 Uiso calc R 1 H
C24 0.3403(7) 0.9443(8) 1.0396(7) 0.142(3) Uani d . 1 C
H24 0.3738 0.9989 1.1065 0.170 Uiso calc R 1 H
C25 0.5019(8) 0.8507(14) 1.1191(11) 0.376(12) Uani d . 1 C
H25A 0.5303 0.7854 1.0931 0.564 Uiso calc R 1 H
H25B 0.4774 0.8366 1.1836 0.564 Uiso calc R 1 H
H25C 0.5680 0.9210 1.1394 0.564 Uiso calc R 1 H
C26 0.3528(15) 0.7737(10) 0.9371(13) 0.319(10) Uani d . 1 C
H26A 0.4068 0.7213 0.9425 0.478 Uiso calc R 1 H
H26B 0.3483 0.8080 0.8712 0.478 Uiso calc R 1 H
H26C 0.2710 0.7307 0.9320 0.478 Uiso calc R 1 H

loop_
_atom_site_aniso_label
_atom_site_aniso_U_11
_atom_site_aniso_U_22
_atom_site_aniso_U_33
_atom_site_aniso_U_12
_atom_site_aniso_U_13
_atom_site_aniso_U_23
Ni1 0.0316(4) 0.0519(5) 0.0298(4) 0.0085(3) 0.0060(3) 0.0079(3)
Ni2 0.0388(3) 0.0557(4) 0.0343(3) 0.0027(3) 0.0032(2) 0.0074(3)
N1 0.051(2) 0.061(3) 0.045(2) 0.0019(19) -0.0002(17) 0.0091(19)
N2 0.049(2) 0.075(3) 0.041(2) -0.010(2) -0.0008(17) 0.008(2)
N3 0.082(3) 0.127(5) 0.137(5) 0.063(3) 0.073(3) 0.072(4)
N4 0.110(5) 0.207(9) 0.209(8) 0.099(5) 0.078(5) 0.127(7)
O1 0.0341(13) 0.063(2) 0.0292(14) 0.0003(13) 0.0069(11) 0.0093(13)
O2 0.0324(13) 0.0528(18) 0.0308(14) 0.0052(13) 0.0000(11) 0.0127(13)
O3 0.0483(16) 0.068(2) 0.0412(16) 0.0195(16) 0.0142(13) 0.0087(15)
O4 0.0530(18) 0.067(2) 0.0505(18) 0.0109(16) 0.0099(14) 0.0002(16)
O5 0.0428(16) 0.082(3) 0.057(2) 0.0142(17) 0.0111(14) 0.0168(18)
O6 0.058(2) 0.141(4) 0.102(3) 0.007(2) 0.002(2) 0.038(3)
O7 0.087(3) 0.192(5) 0.116(4) 0.047(3) -0.018(3) 0.038(3)
C1 0.034(2) 0.058(3) 0.039(2) 0.013(2) 0.0067(17) 0.016(2)
C2 0.048(2) 0.074(3) 0.042(3) 0.012(2) 0.012(2) 0.016(2)
C3 0.067(3) 0.113(5) 0.041(3) 0.031(3) 0.023(2) 0.020(3)
C4 0.057(3) 0.130(5) 0.059(3) 0.025(3) 0.029(3) 0.042(3)
C5 0.048(3) 0.094(4) 0.064(3) 0.010(3) 0.014(2) 0.038(3)
C6 0.038(2) 0.068(3) 0.041(2) 0.006(2) 0.0055(18) 0.018(2)
C7 0.056(3) 0.063(3) 0.061(3) 0.005(2) 0.006(2) 0.025(3)
C8 0.100(4) 0.099(5) 0.071(4) 0.034(4) 0.006(3) 0.010(3)
C9 0.062(3) 0.076(4) 0.078(4) -0.005(3) 0.004(3) 0.017(3)
C10 0.034(2) 0.105(4) 0.054(3) -0.013(3) -0.004(2) 0.026(3)
C11 0.073(3) 0.111(5) 0.045(3) -0.008(3) 0.004(3) -0.005(3)
C12 0.062(3) 0.097(4) 0.036(3) -0.001(3) 0.002(2) 0.017(3)
C13 0.104(4) 0.109(5) 0.051(3) 0.004(4) 0.023(3) 0.003(3)
C14 0.039(2) 0.074(4) 0.046(3) 0.004(2) 0.0064(19) 0.022(2)
C15 0.052(3) 0.112(5) 0.065(3) 0.011(3) -0.004(2) 0.038(3)
C16 0.073(3) 0.130(6) 0.088(4) 0.043(4) 0.009(3) 0.062(4)
C17 0.082(4) 0.081(4) 0.082(4) 0.033(3) 0.031(3) 0.032(3)
C18 0.054(3) 0.069(4) 0.050(3) 0.021(2) 0.015(2) 0.020(2)
C19 0.0310(19) 0.070(3) 0.033(2) 0.009(2) 0.0078(17) 0.015(2)
C20 0.045(3) 0.095(4) 0.080(4) 0.018(3) 0.029(3) 0.035(3)
C21 0.133(6) 0.359(13) 0.143(7) 0.166(8) 0.065(6) 0.137(8)
C22 0.187(8) 0.098(6) 0.338(13) 0.065(6) 0.192(9) 0.046(7)
C23 0.064(3) 0.070(4) 0.050(3) 0.029(3) 0.023(2) 0.010(3)
C24 0.087(5) 0.202(10) 0.136(7) 0.028(6) 0.023(5) 0.080(7)
C25 0.146(8) 0.79(3) 0.393(18) 0.255(14) 0.153(10) 0.48(2)
C26 0.42(2) 0.200(14) 0.39(2) 0.013(14) 0.287(19) -0.010(13)

loop_
_geom_angle_atom_site_label_1
_geom_angle_atom_site_label_2
_geom_angle_atom_site_label_3
_geom_angle_site_symmetry_1
_geom_angle_site_symmetry_3
_geom_angle
_geom_angle_publ_flag
Ni2 O1 Ni1 . . 97.68(10) yes
Ni1 O2 Ni2 . . 96.43(10) yes
O1 Ni1 O1 . 2_666 180.0 ?
O1 Ni1 O3 . . 99.04(10) yes
O1 Ni1 O3 2_666 . 80.96(10) yes
O1 Ni1 O3 . 2_666 80.96(10) ?
O1 Ni1 O3 2_666 2_666 99.04(10) ?
O2 Ni1 O2 2_666 . 180.0 ?
O2 Ni1 O1 2_666 . 98.87(9) yes
O2 Ni1 O1 . . 81.13(9) yes
O2 Ni1 O1 2_666 2_666 81.13(9) ?
O2 Ni1 O1 . 2_666 98.87(9) ?
O2 Ni1 O3 2_666 . 85.13(10) yes
O2 Ni1 O3 . . 94.87(10) yes
O2 Ni1 O3 2_666 2_666 94.87(10) ?
O2 Ni1 O3 . 2_666 85.13(10) ?
O3 Ni1 O3 . 2_666 180.00(13) ?
O1 Ni2 N2 . . 170.49(13) yes
O1 Ni2 O4 . 2_666 93.50(10) yes
N2 Ni2 O4 . 2_666 93.90(13) yes
O1 Ni2 O2 . . 81.25(10) yes
N2 Ni2 O2 . . 91.93(12) yes
O4 Ni2 O2 2_666 . 96.91(11) yes
O1 Ni2 N1 . . 93.56(11) yes
N2 Ni2 N1 . . 92.56(13) yes
O4 Ni2 N1 2_666 . 88.80(13) yes
O2 Ni2 N1 . . 172.48(11) yes
O1 Ni2 O5 . . 91.01(10) yes
N2 Ni2 O5 . . 81.80(13) yes
O4 Ni2 O5 2_666 . 175.14(11) yes
O2 Ni2 O5 . . 85.55(11) yes
N1 Ni2 O5 . . 89.13(13) yes
C1 O1 Ni2 . . 121.5(2) ?
C1 O1 Ni1 . . 135.1(2) ?
C19 O2 Ni1 . . 131.4(2) ?
C19 O2 Ni2 . . 125.6(2) ?
C23 O3 Ni1 . . 132.4(3) ?
C23 O4 Ni2 . 2_666 117.5(3) ?
C20 O5 Ni2 . . 122.9(3) ?
C10 O6 H6 . . 109.5 ?
O1 C1 C2 . . 117.2(4) ?
O1 C1 C6 . . 121.5(4) ?
C2 C1 C6 . . 121.4(4) ?
C3 C2 C1 . . 117.2(4) ?
C3 C2 H2 . . 121.4 ?
C1 C2 H2 . . 121.4 ?
C2 C3 C4 . . 121.0(5) ?
C2 C3 H3 . . 119.5 ?
C4 C3 H3 . . 119.5 ?
C5 C4 C3 . . 122.0(4) ?
C5 C4 H4 . . 119.0 ?
C3 C4 H4 . . 119.0 ?
C6 C5 C4 . . 118.3(5) ?
C6 C5 H5 . . 120.9 ?
C4 C5 H5 . . 120.9 ?
C5 C6 C1 . . 120.0(4) ?
C5 C6 C7 . . 113.8(4) ?
C1 C6 C7 . . 125.7(4) ?
N1 C7 C8 . . 115.3(4) ?
N1 C7 C6 . . 106.4(3) ?
C8 C7 C6 . . 112.9(3) ?
N1 C7 H7 . . 107.3 ?
C8 C7 H7 . . 107.3 ?
C6 C7 H7 . . 107.3 ?
C7 C8 H8A . . 109.5 ?
C7 C8 H8B . . 109.5 ?
H8A C8 H8B . . 109.5 ?
C7 C8 H8C . . 109.5 ?
H8A C8 H8C . . 109.5 ?
H8B C8 H8C . . 109.5 ?
C10 C9 N1 . . 109.0(4) ?
C10 C9 H9A . . 109.9 ?
N1 C9 H9A . . 109.9 ?
C10 C9 H9B . . 109.9 ?
N1 C9 H9B . . 109.9 ?
H9A C9 H9B . . 108.3 ?
O6 C10 C9 . . 108.7(4) ?
O6 C10 C11 . . 106.9(4) ?
C9 C10 C11 . . 118.7(4) ?
O6 C10 H10 . . 107.3 ?
C9 C10 H10 . . 107.3 ?
C11 C10 H10 . . 107.3 ?
N2 C11 C10 . . 117.3(4) ?
N2 C11 H11A . . 108.0 ?
C10 C11 H11A . . 108.0 ?
N2 C11 H11B . . 108.0 ?
C10 C11 H11B . . 108.0 ?
H11A C11 H11B . . 107.2 ?
C13 C12 N2 . . 110.8(4) ?
C13 C12 C14 . . 111.7(4) ?
N2 C12 C14 . . 116.0(4) ?
C13 C12 H12 . . 105.8 ?
N2 C12 H12 . . 105.8 ?
C14 C12 H12 . . 105.8 ?
C12 C13 H13A . . 109.5 ?
C12 C13 H13B . . 109.5 ?
H13A C13 H13B . . 109.5 ?
C12 C13 H13C . . 109.5 ?
H13A C13 H13C . . 109.5 ?
H13B C13 H13C . . 109.5 ?
C19 C14 C15 . . 114.2(4) ?
C19 C14 C12 . . 121.8(4) ?
C15 C14 C12 . . 123.8(4) ?
C14 C15 C16 . . 127.0(4) ?
C14 C15 H15 . . 116.5 ?
C16 C15 H15 . . 116.5 ?
C17 C16 C15 . . 119.2(5) ?
C17 C16 H16 . . 120.4 ?
C15 C16 H16 . . 120.4 ?
C16 C17 C18 . . 115.9(5) ?
C16 C17 H17 . . 122.1 ?
C18 C17 H17 . . 122.1 ?
C17 C18 C19 . . 125.0(4) ?
C17 C18 H18 . . 117.5 ?
C19 C18 H18 . . 117.5 ?
O2 C19 C14 . . 116.2(4) ?
O2 C19 C18 . . 125.3(3) ?
C14 C19 C18 . . 118.5(4) ?
O5 C20 N3 . . 129.7(5) ?
O5 C20 H20 . . 115.2 ?
N3 C20 H20 . . 115.2 ?
N3 C21 H21A . . 109.5 ?
N3 C21 H21B . . 109.5 ?
H21A C21 H21B . . 109.5 ?
N3 C21 H21C . . 109.5 ?
H21A C21 H21C . . 109.5 ?
H21B C21 H21C . . 109.5 ?
N3 C22 H22A . . 109.5 ?
N3 C22 H22B . . 109.5 ?
H22A C22 H22B . . 109.5 ?
N3 C22 H22C . . 109.5 ?
H22A C22 H22C . . 109.5 ?
H22B C22 H22C . . 109.5 ?
O4 C23 O3 . . 131.1(4) ?
O4 C23 H23 . . 114.5 ?
O3 C23 H23 . . 114.5 ?
O7 C24 N4 . . 132.4(10) ?
O7 C24 H24 . . 113.8 ?
N4 C24 H24 . . 113.8 ?
N4 C25 H25A . . 109.5 ?
N4 C25 H25B . . 109.5 ?
H25A C25 H25B . . 109.5 ?
N4 C25 H25C . . 109.5 ?
H25A C25 H25C . . 109.5 ?
H25B C25 H25C . . 109.5 ?
N4 C26 H26A . . 109.5 ?
N4 C26 H26B . . 109.5 ?
H26A C26 H26B . . 109.5 ?
N4 C26 H26C . . 109.5 ?
H26A C26 H26C . . 109.5 ?
H26B C26 H26C . . 109.5 ?
C9 N1 C7 . . 107.3(3) ?
C9 N1 Ni2 . . 120.0(3) ?
C7 N1 Ni2 . . 117.0(2) ?
C9 N1 H1 . . 103.4 ?
C7 N1 H1 . . 103.4 ?
Ni2 N1 H1 . . 103.4 ?
C11 N2 C12 . . 116.5(3) ?
C11 N2 Ni2 . . 117.2(3) ?
C12 N2 Ni2 . . 112.9(2) ?
C11 N2 H2A . . 102.4 ?
C12 N2 H2A . . 102.4 ?
Ni2 N2 H2A . . 102.4 ?
C20 N3 C21 . . 115.5(6) ?
C20 N3 C22 . . 125.0(6) ?
C21 N3 C22 . . 119.1(6) ?
C24 N4 C25 . . 126.1(12) ?
C24 N4 C26 . . 117.7(10) ?
C25 N4 C26 . . 115.9(10) ?

loop_
_geom_bond_atom_site_label_1
_geom_bond_atom_site_label_2
_geom_bond_site_symmetry_2
_geom_bond_distance
_geom_bond_publ_flag
Ni1 Ni2 . 3.1421(6) yes
Ni1 O1 . 2.148(3) yes
Ni1 O1 2_666 2.148(3) ?
Ni1 O2 2_666 2.047(2) ?
Ni1 O2 . 2.047(2) yes
Ni1 O3 . 2.213(3) yes
Ni1 O3 2_666 2.213(3) ?
Ni2 O1 . 2.024(2) yes
Ni2 O2 . 2.165(3) yes
Ni2 O4 2_666 2.105(3) yes
Ni2 O5 . 2.218(3) yes
Ni2 N1 . 2.196(3) yes
Ni2 N2 . 2.093(3) yes
O6 H6 . 0.8200 ?
N1 H1 . 0.9100 ?
N2 H2A . 0.9100 ?
C1 O1 . 1.341(4) ?
C1 C2 . 1.453(5) ?
C1 C6 . 1.480(6) ?
C2 C3 . 1.390(6) ?
C2 H2 . 0.9300 ?
C3 C4 . 1.458(7) ?
C3 H3 . 0.9300 ?
C4 C5 . 1.428(7) ?
C4 H4 . 0.9300 ?
C5 C6 . 1.390(6) ?
C5 H5 . 0.9300 ?
C6 C7 . 1.595(6) ?
C7 N1 . 1.519(5) ?
C7 C8 . 1.527(6) ?
C7 H7 . 0.9800 ?
C8 H8A . 0.9600 ?
C8 H8B . 0.9600 ?
C8 H8C . 0.9600 ?
C9 C10 . 1.501(6) ?
C9 N1 . 1.516(5) ?
C9 H9A . 0.9700 ?
C9 H9B . 0.9700 ?
C10 O6 . 1.426(6) ?
C10 C11 . 1.559(6) ?
C10 H10 . 0.9800 ?
C11 N2 . 1.533(6) ?
C11 H11A . 0.9700 ?
C11 H11B . 0.9700 ?
C12 C13 . 1.521(7) ?
C12 N2 . 1.545(5) ?
C12 C14 . 1.618(6) ?
C12 H12 . 0.9800 ?
C13 H13A . 0.9600 ?
C13 H13B . 0.9600 ?
C13 H13C . 0.9600 ?
C14 C19 . 1.429(5) ?
C14 C15 . 1.444(6) ?
C15 C16 . 1.468(7) ?
C15 H15 . 0.9300 ?
C16 C17 . 1.398(6) ?
C16 H16 . 0.9300 ?
C17 C18 . 1.439(6) ?
C17 H17 . 0.9300 ?
C18 C19 . 1.510(6) ?
C18 H18 . 0.9300 ?
C19 O2 . 1.392(4) ?
C20 O5 . 1.308(6) ?
C20 N3 . 1.385(6) ?
C20 H20 . 0.9300 ?
C21 N3 . 1.423(8) ?
C21 H21A . 0.9600 ?
C21 H21B . 0.9600 ?
C21 H21C . 0.9600 ?
C22 N3 . 1.555(8) ?
C22 H22A . 0.9600 ?
C22 H22B . 0.9600 ?
C22 H22C . 0.9600 ?
C23 O4 . 1.251(5) ?
C23 O3 . 1.329(5) ?
C23 H23 . 0.9300 ?
C24 O7 . 1.204(7) ?
C24 N4 . 1.294(9) ?
C24 H24 . 0.9300 ?
C25 N4 . 1.390(10) ?
C25 H25A . 0.9600 ?
C25 H25B . 0.9600 ?
C25 H25C . 0.9600 ?
C26 N4 . 1.421(12) ?
C26 H26A . 0.9600 ?
C26 H26B . 0.9600 ?
C26 H26C . 0.9600 ?

loop_
_geom_hbond_atom_site_label_D
_geom_hbond_atom_site_label_H
_geom_hbond_atom_site_label_A
_geom_hbond_site_symmetry_A
_geom_hbond_distance_DH
_geom_hbond_distance_HA
_geom_hbond_distance_DA
_geom_hbond_angle_DHA
O6 H6 O7 1_556 0.82 2.01 2.721(6) 145
N1 H1 O6 . 0.91 2.35 2.773(5) 108
N2 H2 O5 . 0.91 2.37 2.825(5) 110
